data_4333588
loop_
_publ_author_name
'Stacey Lindsay'
'Siu K. Lo'
'Oliver R. Maguire'
'Eckhard Bill'
'Michael R. Probert'
'Stephen Sproules'
'Corinna R. Hess'

_publ_section_title
;
 Syntheses and Electronic Structure of Bimetallic Complexes Containing a
 Flexible Redox-Active Bridging Ligand
;
_journal_name_full 'Inorganic Chemistry'
_journal_page_first 898
_journal_page_last 909
_journal_paper_doi 10.1021/ic302087f
_journal_volume 52
_journal_year 2013
_chemical_formula_moiety 'C48 H42 Cu2 N10, 4(C F3 O3 S)'
_chemical_formula_sum 'C52 H42 Cu2 F12 N10 O12 S4'
_chemical_formula_weight 1482.28
_chemical_name_systematic
;
 ? 
;
_space_group_crystal_system monoclinic
_space_group_IT_number 15
_space_group_name_Hall '-C 2yc'
_space_group_name_H-M_alt 'C 1 2/c 1'
_symmetry_space_group_name_Hall '-C 2yc'
_symmetry_space_group_name_H-M 'C 1 2/c 1'
_atom_sites_solution_hydrogens geom
_atom_sites_solution_primary direct
_atom_sites_solution_secondary difmap
_cell_angle_alpha 90.00
_cell_angle_beta 97.1390(10)
_cell_angle_gamma 90.00
_cell_formula_units_Z 8
_cell_length_a 42.0617(8)
_cell_length_b 10.7977(2)
_cell_length_c 28.7341(5)
_cell_measurement_reflns_used 9812
_cell_measurement_temperature 100
_cell_measurement_theta_max 63.13
_cell_measurement_theta_min 3.10
_cell_volume 12949.0(4)
_computing_cell_refinement 'SAINT v8.18C (Bruker, 2012)'
_computing_data_collection 'Proteum2 (Bruker, 2010)'
_computing_data_reduction 'SAINT v8.18C (Bruker, 2012)'
_computing_molecular_graphics
;
O. V. Dolomanov, L. J. Bourhis, R. J. Gildea, J. A. K. Howard and H. Puschmann,
OLEX2: a complete structure solution, refinement and analysis program.
J. Appl. Cryst. (2009). 42, 339-341.
;
_computing_publication_material
;
O. V. Dolomanov, L. J. Bourhis, R. J. Gildea, J. A. K. Howard and H. Puschmann,
OLEX2: a complete structure solution, refinement and analysis program.
J. Appl. Cryst. (2009). 42, 339-341.
;
_computing_structure_refinement
;
XL, G.M. Sheldrick, Acta Cryst.
(2008). A64, 112-122
;
_computing_structure_solution
;
XS, G.M. Sheldrick, Acta Cryst.
(2008). A64, 112-122
;
_diffrn_ambient_temperature 100
_diffrn_detector 'CCD area detector'
_diffrn_detector_type 'Bruker Pt 135 CCD area detector'
_diffrn_measured_fraction_theta_full 0.956
_diffrn_measured_fraction_theta_max 0.956
_diffrn_measurement_device 'three-circle diffractometer'
_diffrn_measurement_device_type 'Bruker Pt 135 CCD area detector'
_diffrn_measurement_method '\f and \w scans'
_diffrn_radiation_collimation 'focused optics'
_diffrn_radiation_monochromator 'Bruker Helios multilayer optics'
_diffrn_radiation_probe x-ray
_diffrn_radiation_type CuK\a
_diffrn_radiation_wavelength 1.54188
_diffrn_radiation_xray_symbol K-L~3~
_diffrn_reflns_av_R_equivalents 0.0523
_diffrn_reflns_av_unetI/netI 0.0411
_diffrn_reflns_limit_h_max 45
_diffrn_reflns_limit_h_min -45
_diffrn_reflns_limit_k_max 12
_diffrn_reflns_limit_k_min -11
_diffrn_reflns_limit_l_max 32
_diffrn_reflns_limit_l_min -29
_diffrn_reflns_number 51265
_diffrn_reflns_theta_full 63.43
_diffrn_reflns_theta_max 63.43
_diffrn_reflns_theta_min 1.55
_diffrn_source 'Microstar rotating anode'
_diffrn_source_target Cu
_diffrn_source_type 'rotating anode'
_diffrn_standards_number 0
_exptl_absorpt_coefficient_mu 2.896
_exptl_absorpt_correction_T_max 0.7523
_exptl_absorpt_correction_T_min 0.5776
_exptl_absorpt_correction_type multi-scan
_exptl_absorpt_process_details
;
SADABS-2008/1 (Bruker,2008) was used for absorption correction.
wR2(int) was 0.0954 before and 0.0702 after correction.
The Ratio of minimum to maximum transmission is 0.7678.
The \l/2 correction factor is 0.0015.
;
_exptl_crystal_colour 'clear light blue'
_exptl_crystal_colour_lustre clear
_exptl_crystal_colour_modifier light
_exptl_crystal_colour_primary blue
_exptl_crystal_density_diffrn 1.521
_exptl_crystal_description block
_exptl_crystal_F_000 6000
_exptl_crystal_size_max 0.16
_exptl_crystal_size_mid 0.12
_exptl_crystal_size_min 0.06
_refine_diff_density_max 1.424
_refine_diff_density_min -0.919
_refine_diff_density_rms 0.100
_refine_ls_extinction_method none
_refine_ls_goodness_of_fit_ref 1.088
_refine_ls_hydrogen_treatment constr
_refine_ls_matrix_type full
_refine_ls_number_parameters 849
_refine_ls_number_reflns 10140
_refine_ls_number_restraints 22
_refine_ls_restrained_S_all 1.100
_refine_ls_R_factor_all 0.0686
_refine_ls_R_factor_gt 0.0591
_refine_ls_shift/su_max 0.001
_refine_ls_shift/su_mean 0.000
_refine_ls_structure_factor_coef Fsqd
_refine_ls_weighting_details 'calc w=1/[\s^2^(Fo^2^)+(0.1098P)^2^+38.9880P] where P=(Fo^2^+2Fc^2^)/3'
_refine_ls_weighting_scheme calc
_refine_ls_wR_factor_gt 0.1730
_refine_ls_wR_factor_ref 0.1797
_reflns_number_gt 8486
_reflns_number_total 10140
_reflns_threshold_expression >2sigma(I)
_cod_data_source_file ic302087f_si_002_1.cif
_cod_data_source_block compound_3
_cod_database_code 4333588
_olex2_refinement_description
;
1. Fixed Uiso
 At 1.2 times of:
  H22 of C22, H24A of C24A, H15 of C15, H6 of C6, H8 of C8, {H19A,H19B} of
  C19, H2 of C2, {H13A,H13B} of C13, H24 of C24, H18A of C18A, H1A of C1A, H17A
  of C17A, H4 of C4, H10A of C10A, {H19C,H19D} of C19A, H16A of C16A, H9 of C9,
  H18 of C18, H6A of C6A, H2A of C2A, H21A of C21A, H23B of C23B, {H13C,H13D}
  of C13A, H9A of C9A, H3 of C3, H4A of C4A, H22A of C22A, H23A of C23A, H24B
  of C24B, H22B of C22B, H10 of C10, H21B of C21B, H15A of C15A, H1 of C1, H17
  of C17, H12A of C12A, H21 of C21, H16 of C16, H8A of C8A, H12 of C12, {H19E,
  H19F} of C19B, H3A of C3A, H23 of C23
2. Shared sites
{C19A, C19B}
3. Restrained distances
 F4S-C2S ~ F5S-C2S
 with sigma of 0.02
 C20A-C19A ~ C20B-C19B
 with sigma of 0.02
 N3A-C19B ~ N3A-C19A
 with sigma of 0.02
4. Uiso/Uaniso restraints and constraints
Uanis(N5A) = Uanis(N5B)
Uanis(C20A) = Uanis(C20B)
Uanis(C21A) = Uanis(C21B)
Uanis(C22A) = Uanis(C22B)
Uanis(C23A) = Uanis(C23B)
Uanis(C24A) = Uanis(C24B)
Uanis(S4S) = Uanis(S5S)
Uanis(C4S) = Uanis(C5S)
Uanis(F10S) = Uanis(F14S)
Uanis(F11S) = Uanis(F15S)
Uanis(F12S) = Uanis(F13S)
Uanis(O10S) = Uanis(O14S)
Uanis(O11S) = Uanis(O15S)
Uanis(O12S) = Uanis(O13S)
Uanis(C19A) = Uanis(C19B)
5. Same fragment restrains
{O12S, O10S, O11S, S4S, C4S, F12S, F11S, F10S}
as
{O13S, O14S, O15S, S5S, C5S, F15S, F14S, F13S}
6. others
 Sof(O12S)=Sof(O10S)=Sof(O11S)=Sof(S4S)=Sof(C4S)=Sof(F12S)=Sof(F11S)=Sof(F10S)=
 1-Sof(O10S)=1-Sof(O10S)=1-Sof(O10S)=1-Sof(O10S)=1-Sof(O10S)=1-Sof(O10S)=1-
 Sof(O10S)=1-Sof(O10S)
 Sof(N5A)=Sof(C20A)=Sof(C21A)=Sof(H21A)=Sof(C22A)=Sof(H22A)=Sof(C23A)=
 Sof(H23A)=Sof(C24A)=Sof(H24A)=Sof(C19A)=Sof(H19C)=Sof(H19D)=1-Sof(C20A)=1-
 Sof(C20A)=1-Sof(C20A)=1-Sof(C20A)=1-Sof(C20A)=1-Sof(C20A)=1-Sof(C20A)=1-
 Sof(C20A)=1-Sof(C20A)=1-Sof(C20A)=1-Sof(C20A)=1-Sof(C20A)=1-Sof(C20A)
7.a Secondary CH2 refined with riding coordinates:
 C19(H19A,H19B), C13(H13A,H13B), C19A(H19C,H19D), C13A(H13C,H13D), C19B(H19E,
 H19F)
7.b Aromatic/amide H refined with riding coordinates:
 C12A(H12A), C12(H12), C1(H1), C18(H18), C8(H8), C22(H22), C6A(H6A), C6(H6),
 C15(H15), C24(H24), C21A(H21A), C22A(H22A), C23A(H23A), C24A(H24A), C3A(H3A),
 C10(H10), C10A(H10A), C3(H3), C9(H9), C17(H17), C16A(H16A), C1A(H1A), C16(H16),
  C9A(H9A), C2(H2), C21(H21), C8A(H8A), C15A(H15A), C18A(H18A), C4(H4),
 C23(H23), C4A(H4A), C17A(H17A), C2A(H2A), C24B(H24B), C23B(H23B), C22B(H22B),
 C21B(H21B)
7.c Fitted hexagon refined as free rotating group:
 N5A(C20A,C21A,C22A,C23A,C24A), N5B(C24B,C23B,C22B,C21B,C20B)
;

loop_
_space_group_symop_id
_space_group_symop_operation_xyz
1 'x, y, z'
2 '-x, y, -z+1/2'
3 'x+1/2, y+1/2, z'
4 '-x+1/2, y+1/2, -z+1/2'
5 '-x, -y, -z'
6 'x, -y, z-1/2'
7 '-x+1/2, -y+1/2, -z'
8 'x+1/2, -y+1/2, z-1/2'

loop_
_atom_site_label
_atom_site_type_symbol
_atom_site_fract_x
_atom_site_fract_y
_atom_site_fract_z
_atom_site_U_iso_or_equiv
_atom_site_adp_type
_atom_site_occupancy
_atom_site_symmetry_multiplicity
_atom_site_calc_flag
_atom_site_refinement_flags
_atom_site_disorder_assembly
_atom_site_disorder_group
Cu1 Cu 0.390332(13) 0.32018(5) 0.178482(19) 0.02296(18) Uani 1 1 d . . .
Cu2 Cu 0.347067(13) 0.39051(5) 0.401887(19) 0.02435(18) Uani 1 1 d . . .
S2S S 0.34503(3) 0.20026(10) 0.52845(4) 0.0334(3) Uani 1 1 d . . .
O12S O 0.40720(11) -0.1952(4) 0.27900(14) 0.0411(11) Uani 0.801(2) 1 d PD A 1
O10S O 0.42255(15) -0.2867(5) 0.3528(2) 0.0721(17) Uani 0.801(2) 1 d PD A 1
O11S O 0.39834(11) -0.0831(5) 0.34803(18) 0.0389(11) Uani 0.801(2) 1 d PD A 1
S4S S 0.41702(3) -0.17603(13) 0.32723(5) 0.0313(3) Uani 0.801(2) 1 d PD A 1
C4S C 0.4553(2) -0.0977(7) 0.3276(3) 0.069(2) Uani 0.801(2) 1 d PD A 1
F12S F 0.45201(15) 0.0085(5) 0.3036(2) 0.0885(16) Uani 0.801(2) 1 d PD A 1
F11S F 0.47646(11) -0.1672(5) 0.3069(2) 0.0885(19) Uani 0.801(2) 1 d PD A 1
F10S F 0.46967(9) -0.0732(4) 0.37074(16) 0.0611(11) Uani 0.801(2) 1 d PD A 1
N4 N 0.42476(8) 0.3808(3) 0.22620(11) 0.0248(7) Uani 1 1 d . . .
N2A N 0.37073(8) 0.1763(3) 0.22372(11) 0.0249(7) Uani 1 1 d . . .
N1 N 0.36088(8) 0.5495(3) 0.43723(11) 0.0243(7) Uani 1 1 d . B .
N2 N 0.34428(8) 0.5354(3) 0.34370(11) 0.0243(7) Uani 1 1 d . B .
N4A N 0.39173(8) 0.3377(3) 0.39891(11) 0.0285(8) Uani 1 1 d . B .
N3 N 0.37264(8) 0.5016(3) 0.18337(11) 0.0218(7) Uani 1 1 d . B .
O6S O 0.35599(9) 0.2741(3) 0.49174(11) 0.0446(8) Uani 1 1 d . . .
O4S O 0.32921(9) 0.0861(3) 0.51307(11) 0.0427(8) Uani 1 1 d . . .
N5 N 0.35661(8) 0.3104(3) 0.12462(11) 0.0249(7) Uani 1 1 d . . .
C12A C 0.35370(10) 0.1874(3) 0.30198(14) 0.0242(9) Uani 1 1 d . B .
H12A H 0.3751 0.1740 0.3159 0.029 Uiso 1 1 calc R . .
N1A N 0.41484(8) 0.1608(3) 0.16392(11) 0.0247(7) Uani 1 1 d . . .
C7A C 0.34646(10) 0.1900(4) 0.25376(14) 0.0250(9) Uani 1 1 d . . .
N3A N 0.33655(8) 0.2084(3) 0.38117(12) 0.0273(8) Uani 1 1 d D B .
C12 C 0.35769(10) 0.5169(4) 0.26371(14) 0.0252(9) Uani 1 1 d . B .
H12 H 0.3798 0.5152 0.2756 0.030 Uiso 1 1 calc R . .
C5 C 0.36054(10) 0.6547(4) 0.41189(14) 0.0288(9) Uani 1 1 d . . .
C1 C 0.37183(10) 0.5552(4) 0.48316(14) 0.0284(9) Uani 1 1 d . . .
H1 H 0.3721 0.4817 0.5014 0.034 Uiso 1 1 calc R B .
C18 C 0.44614(10) 0.3118(4) 0.25359(14) 0.0293(9) Uani 1 1 d . . .
H18 H 0.4449 0.2242 0.2509 0.035 Uiso 1 1 calc R . .
C8 C 0.30225(10) 0.5306(4) 0.27721(15) 0.0291(9) Uani 1 1 d . B .
H8 H 0.2866 0.5390 0.2981 0.035 Uiso 1 1 calc R . .
C7 C 0.33442(10) 0.5280(4) 0.29427(13) 0.0233(8) Uani 1 1 d . . .
C22 C 0.31089(11) 0.3205(5) 0.04758(16) 0.0376(11) Uani 1 1 d . . .
H22 H 0.2952 0.3240 0.0208 0.045 Uiso 1 1 calc R . .
C19 C 0.35979(10) 0.5330(4) 0.13381(13) 0.0259(9) Uani 1 1 d . . .
H19A H 0.3774 0.5643 0.1171 0.031 Uiso 1 1 calc R . .
H19B H 0.3435 0.5992 0.1337 0.031 Uiso 1 1 calc R . .
C13 C 0.40159(9) 0.5789(4) 0.19985(13) 0.0235(8) Uani 1 1 d . . .
H13A H 0.3950 0.6506 0.2178 0.028 Uiso 1 1 calc R . .
H13B H 0.4110 0.6109 0.1723 0.028 Uiso 1 1 calc R . .
C20 C 0.34496(10) 0.4204(4) 0.10885(13) 0.0259(9) Uani 1 1 d . . .
O5S O 0.32944(9) 0.2702(4) 0.56128(12) 0.0520(9) Uani 1 1 d . . .
C14 C 0.42647(9) 0.5048(4) 0.23027(13) 0.0238(9) Uani 1 1 d . . .
C6A C 0.38604(10) 0.0754(4) 0.22333(14) 0.0270(9) Uani 1 1 d . . .
H6A H 0.3821 0.0101 0.2440 0.032 Uiso 1 1 calc R . .
C11A C 0.32932(10) 0.2048(4) 0.33013(14) 0.0254(9) Uani 1 1 d . . .
C6 C 0.35065(11) 0.6414(4) 0.36113(15) 0.0300(9) Uani 1 1 d . B .
H6 H 0.3491 0.7125 0.3415 0.036 Uiso 1 1 calc R . .
C15 C 0.45002(9) 0.5613(4) 0.26086(14) 0.0263(9) Uani 1 1 d . . .
H15 H 0.4512 0.6490 0.2625 0.032 Uiso 1 1 calc R . .
C24 C 0.34544(10) 0.2063(4) 0.10284(15) 0.0289(9) Uani 1 1 d . . .
H24 H 0.3533 0.1286 0.1147 0.035 Uiso 1 1 calc R . .
N5A N 0.3042(2) 0.3952(14) 0.4182(5) 0.0286(16) Uani 0.420(7) 1 d PG B 1
C20A C 0.2919(3) 0.2762(12) 0.4206(5) 0.030(2) Uani 0.420(7) 1 d PGD B 1
C21A C 0.2618(3) 0.2586(8) 0.4347(4) 0.046(2) Uani 0.420(7) 1 d PG B 1
H21A H 0.2534 0.1772 0.4364 0.056 Uiso 0.420(7) 1 calc PR B 1
C22A C 0.2440(2) 0.3598(10) 0.4464(5) 0.057(3) Uani 0.420(7) 1 d PG B 1
H22A H 0.2234 0.3478 0.4561 0.069 Uiso 0.420(7) 1 calc PR B 1
C23A C 0.2563(3) 0.4788(8) 0.4440(5) 0.061(3) Uani 0.420(7) 1 d PG B 1
H23A H 0.2442 0.5480 0.4520 0.074 Uiso 0.420(7) 1 calc PR B 1
C24A C 0.2864(3) 0.4965(10) 0.4299(4) 0.040(3) Uani 0.420(7) 1 d PG B 1
H24A H 0.2948 0.5778 0.4282 0.048 Uiso 0.420(7) 1 calc PR B 1
C14A C 0.39574(11) 0.2158(4) 0.40005(14) 0.0323(10) Uani 1 1 d . . .
C19A C 0.30822(11) 0.1717(4) 0.40535(15) 0.0335(10) Uani 0.420(7) 1 d PD B 1
H19C H 0.2932 0.1222 0.3835 0.040 Uiso 0.420(7) 1 calc PR B 1
H19D H 0.3156 0.1189 0.4327 0.040 Uiso 0.420(7) 1 calc PR B 1
C11 C 0.34806(9) 0.5084(3) 0.21533(13) 0.0221(8) Uani 1 1 d . . .
C3A C 0.44746(11) -0.0595(4) 0.15366(17) 0.0388(11) Uani 1 1 d . . .
H3A H 0.4586 -0.1348 0.1499 0.047 Uiso 1 1 calc R . .
C10 C 0.31557(10) 0.5090(4) 0.19873(14) 0.0261(9) Uani 1 1 d . B .
H10 H 0.3088 0.5011 0.1661 0.031 Uiso 1 1 calc R . .
C10A C 0.29788(11) 0.2201(4) 0.30888(15) 0.0318(10) Uani 1 1 d . B .
H10A H 0.2810 0.2296 0.3277 0.038 Uiso 1 1 calc R . .
C3 C 0.38138(12) 0.7721(4) 0.47903(15) 0.0370(11) Uani 1 1 d . . .
H3 H 0.3880 0.8485 0.4935 0.044 Uiso 1 1 calc R B .
C9 C 0.29310(10) 0.5211(4) 0.22951(15) 0.0316(10) Uani 1 1 d . . .
H9 H 0.2710 0.5228 0.2177 0.038 Uiso 1 1 calc R B .
C17 C 0.46965(10) 0.3623(4) 0.28526(15) 0.0330(10) Uani 1 1 d . . .
H17 H 0.4842 0.3109 0.3044 0.040 Uiso 1 1 calc R . .
C16A C 0.44789(12) 0.3686(6) 0.40104(19) 0.0509(14) Uani 1 1 d . B .
H16A H 0.4656 0.4233 0.4012 0.061 Uiso 1 1 calc R . .
C1A C 0.43566(10) 0.1516(4) 0.13307(15) 0.0321(10) Uani 1 1 d . . .
H1A H 0.4393 0.2218 0.1145 0.039 Uiso 1 1 calc R . .
C5A C 0.40996(10) 0.0602(4) 0.19053(14) 0.0263(9) Uani 1 1 d . . .
C16 C 0.47163(10) 0.4909(4) 0.28867(15) 0.0315(10) Uani 1 1 d . . .
H16 H 0.4878 0.5290 0.3100 0.038 Uiso 1 1 calc R . .
C13A C 0.36582(11) 0.1372(4) 0.39898(15) 0.0322(10) Uani 1 1 d . B .
H13C H 0.3677 0.0643 0.3786 0.039 Uiso 1 1 calc R . .
H13D H 0.3639 0.1068 0.4310 0.039 Uiso 1 1 calc R . .
C9A C 0.29121(11) 0.2215(4) 0.26077(16) 0.0349(10) Uani 1 1 d . . .
H9A H 0.2697 0.2317 0.2468 0.042 Uiso 1 1 calc R B .
C2 C 0.38266(11) 0.6640(4) 0.50479(15) 0.0329(10) Uani 1 1 d . B .
H2 H 0.3909 0.6644 0.5371 0.039 Uiso 1 1 calc R . .
C21 C 0.32168(10) 0.4299(4) 0.07045(14) 0.0309(10) Uani 1 1 d . . .
H21 H 0.3133 0.5082 0.0600 0.037 Uiso 1 1 calc R . .
C8A C 0.31518(10) 0.2084(4) 0.23226(15) 0.0293(9) Uani 1 1 d . B .
H8A H 0.3105 0.2118 0.1991 0.035 Uiso 1 1 calc R . .
C15A C 0.41720(10) 0.4129(5) 0.39882(16) 0.0379(11) Uani 1 1 d . . .
H15A H 0.4138 0.4999 0.3972 0.045 Uiso 1 1 calc R B .
C18A C 0.42619(13) 0.1640(5) 0.40239(18) 0.0486(14) Uani 1 1 d . B .
H18A H 0.4291 0.0767 0.4035 0.058 Uiso 1 1 calc R . .
C4 C 0.37009(12) 0.7667(4) 0.43124(16) 0.0371(11) Uani 1 1 d . B .
H4 H 0.3690 0.8394 0.4125 0.045 Uiso 1 1 calc R . .
C23 C 0.32285(11) 0.2089(4) 0.06364(15) 0.0346(10) Uani 1 1 d . . .
H23 H 0.3158 0.1344 0.0481 0.042 Uiso 1 1 calc R . .
C4A C 0.42585(11) -0.0501(4) 0.18637(15) 0.0336(10) Uani 1 1 d . . .
H4A H 0.4221 -0.1188 0.2056 0.040 Uiso 1 1 calc R . .
C17A C 0.45223(13) 0.2430(6) 0.4031(2) 0.0601(17) Uani 1 1 d . . .
H17A H 0.4733 0.2097 0.4050 0.072 Uiso 1 1 calc R B .
C2A C 0.45240(12) 0.0424(5) 0.12683(17) 0.0399(11) Uani 1 1 d . . .
H2A H 0.4671 0.0387 0.1043 0.048 Uiso 1 1 calc R . .
C2S C 0.38189(14) 0.1470(5) 0.5609(2) 0.0524(14) Uani 1 1 d D . .
S3S S 0.45595(2) 0.48821(11) 0.10950(4) 0.0307(3) Uani 1 1 d . . .
O9S O 0.42354(7) 0.4404(3) 0.10625(10) 0.0341(7) Uani 1 1 d . . .
O8S O 0.46108(8) 0.6014(3) 0.13517(12) 0.0404(8) Uani 1 1 d . . .
O7S O 0.48025(7) 0.3954(3) 0.12048(12) 0.0410(8) Uani 1 1 d . . .
F7S F 0.45703(8) 0.4340(4) 0.02136(12) 0.0793(12) Uani 1 1 d . . .
F8S F 0.43895(9) 0.6140(4) 0.03255(12) 0.0820(13) Uani 1 1 d . . .
F9S F 0.48965(8) 0.5779(4) 0.04686(12) 0.0691(10) Uani 1 1 d . . .
C3S C 0.46059(12) 0.5311(6) 0.04952(18) 0.0505(14) Uani 1 1 d . . .
S1S S 0.26302(3) 0.83700(12) 0.36740(4) 0.0422(3) Uani 1 1 d . . .
F3S F 0.25630(8) 0.9617(3) 0.44309(12) 0.0646(9) Uani 1 1 d . . .
F1S F 0.26540(8) 0.7674(3) 0.45483(10) 0.0551(8) Uani 1 1 d . . .
F2S F 0.30378(8) 0.8899(3) 0.44128(12) 0.0653(9) Uani 1 1 d . . .
O1S O 0.23064(8) 0.7934(3) 0.36201(12) 0.0439(8) Uani 1 1 d . . .
O2S O 0.28592(10) 0.7409(5) 0.35823(14) 0.0707(12) Uani 1 1 d . . .
O3S O 0.26835(12) 0.9514(4) 0.34657(15) 0.0811(16) Uani 1 1 d . . .
C1S C 0.27325(9) 0.8623(4) 0.42773(15) 0.0299(10) Uani 1 1 d . . .
O13S O 0.4224(4) 0.8220(14) 0.2777(4) 0.0411(11) Uani 0.199(2) 1 d PD A 2
O14S O 0.3942(4) 0.901(3) 0.3405(9) 0.0721(17) Uani 0.199(2) 1 d PD A 2
O15S O 0.4335(4) 1.0157(10) 0.3066(6) 0.0389(11) Uani 0.199(2) 1 d PD A 2
S5S S 0.42183(13) 0.8948(6) 0.31765(19) 0.0313(3) Uani 0.199(2) 1 d PD A 2
C5S C 0.4524(4) 0.8202(13) 0.3582(5) 0.069(2) Uani 0.199(2) 1 d PD A 2
F15S F 0.4774(3) 0.7776(18) 0.3396(7) 0.0885(19) Uani 0.199(2) 1 d PD A 2
F14S F 0.4444(4) 0.7052(12) 0.3724(5) 0.0611(11) Uani 0.199(2) 1 d PD A 2
F13S F 0.4627(5) 0.8846(15) 0.3958(6) 0.0885(16) Uani 0.199(2) 1 d PD A 2
N5B N 0.30062(13) 0.3914(10) 0.4076(3) 0.0286(16) Uani 0.580(7) 1 d PG B 2
C24B C 0.28322(19) 0.4998(7) 0.4110(3) 0.040(3) Uani 0.580(7) 1 d PG B 2
H24B H 0.2935 0.5779 0.4104 0.048 Uiso 0.580(7) 1 calc PR B 2
C23B C 0.25073(18) 0.4938(6) 0.4155(3) 0.061(3) Uani 0.580(7) 1 d PG B 2
H23B H 0.2388 0.5678 0.4179 0.074 Uiso 0.580(7) 1 calc PR B 2
C22B C 0.23564(14) 0.3795(7) 0.4165(3) 0.057(3) Uani 0.580(7) 1 d PG B 2
H22B H 0.2134 0.3754 0.4196 0.069 Uiso 0.580(7) 1 calc PR B 2
C21B C 0.25303(19) 0.2711(5) 0.4130(3) 0.046(2) Uani 0.580(7) 1 d PG B 2
H21B H 0.2427 0.1930 0.4137 0.056 Uiso 0.580(7) 1 calc PR B 2
C20B C 0.28552(18) 0.2771(8) 0.4086(3) 0.030(2) Uani 0.580(7) 1 d PGD B 2
F6S F 0.39922(7) 0.2391(3) 0.58220(12) 0.0565(8) Uani 1 1 d . . .
F4S F 0.40001(10) 0.0887(4) 0.53435(17) 0.0900(13) Uani 1 1 d D . .
F5S F 0.37556(11) 0.0700(4) 0.59483(16) 0.1038(18) Uani 1 1 d D . .
C19B C 0.30822(11) 0.1717(4) 0.40535(15) 0.0335(10) Uani 0.580(7) 1 d PD B 2
H19E H 0.2967 0.1027 0.3879 0.040 Uiso 0.580(7) 1 calc PR B 2
H19F H 0.3159 0.1417 0.4373 0.040 Uiso 0.580(7) 1 calc PR B 2

loop_
_atom_site_aniso_label
_atom_site_aniso_U_11
_atom_site_aniso_U_22
_atom_site_aniso_U_33
_atom_site_aniso_U_23
_atom_site_aniso_U_13
_atom_site_aniso_U_12
Cu1 0.0262(3) 0.0238(3) 0.0185(3) -0.0018(2) 0.0010(2) -0.0007(2)
Cu2 0.0268(3) 0.0238(3) 0.0242(3) -0.0028(2) 0.0098(2) -0.0017(2)
S2S 0.0474(7) 0.0285(6) 0.0245(5) -0.0008(4) 0.0056(5) -0.0088(5)
O12S 0.042(3) 0.039(2) 0.044(2) -0.0011(17) 0.016(2) -0.002(2)
O10S 0.089(4) 0.051(3) 0.085(4) 0.021(3) 0.045(3) 0.019(3)
O11S 0.047(2) 0.032(2) 0.039(2) -0.0101(18) 0.0122(18) 0.0021(18)
S4S 0.0358(7) 0.0284(8) 0.0315(7) -0.0008(6) 0.0108(5) -0.0010(6)
C4S 0.091(6) 0.051(5) 0.072(6) -0.014(4) 0.037(5) -0.001(4)
F12S 0.113(4) 0.064(3) 0.094(4) 0.003(3) 0.035(3) -0.018(3)
F11S 0.055(3) 0.094(4) 0.121(5) -0.061(3) 0.032(3) -0.019(2)
F10S 0.045(2) 0.072(3) 0.066(3) -0.036(2) 0.0017(18) -0.0058(19)
N4 0.0258(18) 0.0289(19) 0.0195(17) -0.0021(14) 0.0021(13) -0.0013(14)
N2A 0.0288(19) 0.0241(18) 0.0217(17) -0.0028(13) 0.0031(14) -0.0022(14)
N1 0.0281(18) 0.0276(18) 0.0188(17) -0.0025(14) 0.0086(13) -0.0037(14)
N2 0.0250(18) 0.0272(19) 0.0217(17) 0.0010(14) 0.0068(13) -0.0010(14)
N4A 0.0294(19) 0.037(2) 0.0201(18) -0.0046(15) 0.0051(14) 0.0048(15)
N3 0.0261(18) 0.0235(17) 0.0156(16) 0.0005(13) 0.0014(13) -0.0025(13)
O6S 0.070(2) 0.0351(18) 0.0302(17) 0.0052(14) 0.0103(15) -0.0151(16)
O4S 0.065(2) 0.0297(17) 0.0310(17) 0.0017(14) -0.0024(15) -0.0169(15)
N5 0.0270(18) 0.0302(19) 0.0182(17) -0.0030(14) 0.0058(13) -0.0024(14)
C12A 0.028(2) 0.019(2) 0.026(2) 0.0003(16) 0.0049(16) -0.0020(16)
N1A 0.0250(18) 0.0255(18) 0.0236(18) -0.0045(14) 0.0024(13) -0.0015(14)
C7A 0.029(2) 0.019(2) 0.029(2) 0.0014(16) 0.0071(17) -0.0017(16)
N3A 0.036(2) 0.0237(18) 0.0244(18) 0.0017(14) 0.0109(15) -0.0015(15)
C12 0.026(2) 0.026(2) 0.023(2) 0.0016(16) -0.0009(16) 0.0003(16)
C5 0.035(2) 0.029(2) 0.024(2) 0.0014(18) 0.0077(17) -0.0039(18)
C1 0.032(2) 0.029(2) 0.025(2) 0.0008(17) 0.0077(17) -0.0002(18)
C18 0.032(2) 0.029(2) 0.027(2) 0.0003(17) 0.0023(18) 0.0040(17)
C8 0.026(2) 0.036(2) 0.027(2) 0.0001(18) 0.0084(17) -0.0024(17)
C7 0.031(2) 0.021(2) 0.0185(19) 0.0006(16) 0.0077(16) -0.0004(16)
C22 0.032(2) 0.054(3) 0.026(2) -0.008(2) -0.0028(18) -0.006(2)
C19 0.031(2) 0.028(2) 0.018(2) 0.0020(16) 0.0013(16) 0.0010(17)
C13 0.025(2) 0.026(2) 0.0192(19) -0.0016(16) 0.0024(15) -0.0034(16)
C20 0.028(2) 0.033(2) 0.0171(19) -0.0010(17) 0.0067(16) 0.0006(17)
O5S 0.049(2) 0.064(2) 0.043(2) -0.0227(18) 0.0061(16) -0.0085(18)
C14 0.025(2) 0.029(2) 0.0181(19) -0.0020(16) 0.0066(15) 0.0009(16)
C6A 0.035(2) 0.026(2) 0.020(2) 0.0011(16) 0.0035(16) -0.0053(18)
C11A 0.034(2) 0.020(2) 0.023(2) -0.0009(16) 0.0075(17) -0.0014(17)
C6 0.041(3) 0.025(2) 0.025(2) 0.0018(18) 0.0039(18) -0.0036(18)
C15 0.027(2) 0.028(2) 0.024(2) -0.0054(17) 0.0034(16) -0.0034(17)
C24 0.028(2) 0.031(2) 0.029(2) -0.0065(18) 0.0060(17) -0.0066(18)
N5A 0.033(2) 0.033(2) 0.022(5) -0.012(3) 0.013(3) -0.0082(19)
C20A 0.030(4) 0.038(3) 0.021(6) -0.012(3) 0.005(4) -0.014(3)
C21A 0.032(5) 0.053(4) 0.057(7) -0.011(5) 0.013(5) -0.021(4)
C22A 0.041(5) 0.054(5) 0.084(8) -0.003(6) 0.039(5) -0.004(4)
C23A 0.051(5) 0.058(5) 0.087(9) -0.019(6) 0.056(7) -0.004(4)
C24A 0.042(4) 0.038(3) 0.046(8) -0.018(4) 0.026(5) -0.001(3)
C14A 0.038(3) 0.038(3) 0.018(2) -0.0057(18) -0.0041(17) 0.012(2)
C19A 0.045(3) 0.031(2) 0.026(2) -0.0024(18) 0.0111(19) -0.013(2)
C11 0.030(2) 0.0195(19) 0.0176(19) 0.0017(15) 0.0051(15) 0.0024(16)
C3A 0.040(3) 0.035(3) 0.043(3) -0.005(2) 0.009(2) 0.007(2)
C10 0.031(2) 0.026(2) 0.021(2) -0.0037(16) 0.0004(16) -0.0028(17)
C10A 0.033(2) 0.031(2) 0.033(2) 0.0032(19) 0.0117(18) 0.0030(18)
C3 0.050(3) 0.035(3) 0.027(2) -0.0091(19) 0.008(2) -0.014(2)
C9 0.025(2) 0.039(3) 0.031(2) -0.0007(19) 0.0034(17) -0.0059(18)
C17 0.027(2) 0.042(3) 0.028(2) -0.0003(19) -0.0032(17) 0.0045(19)
C16A 0.034(3) 0.069(4) 0.050(3) -0.026(3) 0.006(2) 0.000(3)
C1A 0.034(2) 0.035(2) 0.029(2) -0.0027(19) 0.0092(18) -0.0043(19)
C5A 0.029(2) 0.029(2) 0.021(2) -0.0027(17) 0.0016(16) 0.0001(17)
C16 0.023(2) 0.041(3) 0.029(2) -0.0089(19) -0.0005(17) -0.0017(18)
C13A 0.051(3) 0.025(2) 0.021(2) 0.0016(17) 0.0062(18) 0.0086(19)
C9A 0.031(2) 0.039(3) 0.034(2) 0.003(2) 0.0041(19) 0.004(2)
C2 0.036(3) 0.040(3) 0.023(2) -0.0056(19) 0.0043(18) -0.0039(19)
C21 0.030(2) 0.040(3) 0.023(2) 0.0001(18) 0.0029(17) 0.0014(19)
C8A 0.035(2) 0.027(2) 0.026(2) 0.0024(17) 0.0044(18) 0.0028(18)
C15A 0.027(2) 0.053(3) 0.035(3) -0.011(2) 0.0092(18) -0.001(2)
C18A 0.049(3) 0.048(3) 0.043(3) -0.019(2) -0.015(2) 0.019(3)
C4 0.055(3) 0.027(2) 0.029(2) 0.0006(19) 0.007(2) -0.008(2)
C23 0.037(3) 0.038(3) 0.029(2) -0.011(2) 0.0059(19) -0.010(2)
C4A 0.039(3) 0.030(2) 0.032(2) -0.0016(19) 0.0074(19) -0.0001(19)
C17A 0.033(3) 0.086(5) 0.058(4) -0.030(3) -0.007(2) 0.021(3)
C2A 0.040(3) 0.045(3) 0.037(3) -0.007(2) 0.015(2) -0.001(2)
C2S 0.062(4) 0.033(3) 0.060(4) 0.002(3) 0.000(3) -0.008(3)
S3S 0.0233(5) 0.0427(6) 0.0260(5) 0.0000(4) 0.0023(4) -0.0011(4)
O9S 0.0255(16) 0.0457(19) 0.0312(16) -0.0073(14) 0.0033(12) -0.0025(13)
O8S 0.0371(18) 0.0427(19) 0.0416(19) -0.0038(15) 0.0057(14) -0.0046(14)
O7S 0.0287(17) 0.046(2) 0.047(2) 0.0019(15) -0.0010(14) 0.0005(14)
F7S 0.064(2) 0.133(3) 0.0435(19) -0.029(2) 0.0197(16) 0.000(2)
F8S 0.071(2) 0.129(4) 0.049(2) 0.040(2) 0.0153(17) 0.038(2)
F9S 0.056(2) 0.100(3) 0.056(2) 0.0171(19) 0.0267(16) -0.0059(18)
C3S 0.037(3) 0.082(4) 0.035(3) 0.006(3) 0.012(2) 0.010(3)
S1S 0.0423(7) 0.0473(7) 0.0341(6) 0.0046(5) -0.0070(5) -0.0061(5)
F3S 0.071(2) 0.056(2) 0.064(2) -0.0175(16) -0.0015(17) 0.0131(17)
F1S 0.068(2) 0.0568(19) 0.0386(16) 0.0074(14) -0.0003(14) 0.0026(15)
F2S 0.061(2) 0.066(2) 0.063(2) -0.0015(17) -0.0205(16) 0.0016(16)
O1S 0.0372(19) 0.052(2) 0.0391(18) -0.0014(16) -0.0073(14) -0.0080(15)
O2S 0.063(3) 0.095(3) 0.053(2) -0.010(2) 0.0008(19) 0.025(2)
O3S 0.098(3) 0.075(3) 0.058(3) 0.034(2) -0.035(2) -0.043(3)
C1S 0.017(2) 0.031(2) 0.039(2) 0.0095(19) -0.0084(17) -0.0001(17)
O13S 0.042(3) 0.039(2) 0.044(2) -0.0011(17) 0.016(2) -0.002(2)
O14S 0.089(4) 0.051(3) 0.085(4) 0.021(3) 0.045(3) 0.019(3)
O15S 0.047(2) 0.032(2) 0.039(2) -0.0101(18) 0.0122(18) 0.0021(18)
S5S 0.0358(7) 0.0284(8) 0.0315(7) -0.0008(6) 0.0108(5) -0.0010(6)
C5S 0.091(6) 0.051(5) 0.072(6) -0.014(4) 0.037(5) -0.001(4)
F15S 0.055(3) 0.094(4) 0.121(5) -0.061(3) 0.032(3) -0.019(2)
F14S 0.045(2) 0.072(3) 0.066(3) -0.036(2) 0.0017(18) -0.0058(19)
F13S 0.113(4) 0.064(3) 0.094(4) 0.003(3) 0.035(3) -0.018(3)
N5B 0.033(2) 0.033(2) 0.022(5) -0.012(3) 0.013(3) -0.0082(19)
C24B 0.042(4) 0.038(3) 0.046(8) -0.018(4) 0.026(5) -0.001(3)
C23B 0.051(5) 0.058(5) 0.087(9) -0.019(6) 0.056(7) -0.004(4)
C22B 0.041(5) 0.054(5) 0.084(8) -0.003(6) 0.039(5) -0.004(4)
C21B 0.032(5) 0.053(4) 0.057(7) -0.011(5) 0.013(5) -0.021(4)
C20B 0.030(4) 0.038(3) 0.021(6) -0.012(3) 0.005(4) -0.014(3)
F6S 0.0493(18) 0.0452(18) 0.071(2) 0.0011(15) -0.0097(15) -0.0098(14)
F4S 0.076(3) 0.064(2) 0.126(4) -0.031(2) -0.002(2) 0.026(2)
F5S 0.107(3) 0.080(3) 0.106(3) 0.064(3) -0.058(3) -0.046(2)
C19B 0.045(3) 0.031(2) 0.026(2) -0.0024(18) 0.0111(19) -0.013(2)

loop_
_atom_type_symbol
_atom_type_description
_atom_type_scat_dispersion_real
_atom_type_scat_dispersion_imag
_atom_type_scat_source
C C 0.0181 0.0091 'International Tables Vol C Tables 4.2.6.8 and 6.1.1.4'
H H 0.0000 0.0000 'International Tables Vol C Tables 4.2.6.8 and 6.1.1.4'
N N 0.0311 0.0180 'International Tables Vol C Tables 4.2.6.8 and 6.1.1.4'
O O 0.0492 0.0322 'International Tables Vol C Tables 4.2.6.8 and 6.1.1.4'
F F 0.0727 0.0534 'International Tables Vol C Tables 4.2.6.8 and 6.1.1.4'
S S 0.3331 0.5567 'International Tables Vol C Tables 4.2.6.8 and 6.1.1.4'
Cu Cu -1.9646 0.5888 'International Tables Vol C Tables 4.2.6.8 and 6.1.1.4'

loop_
_geom_angle_atom_site_label_1
_geom_angle_atom_site_label_2
_geom_angle_atom_site_label_3
_geom_angle
N4 Cu1 N2A 96.74(13)
N4 Cu1 N3 83.14(13)
N4 Cu1 N1A 94.28(13)
N3 Cu1 N2A 116.52(12)
N5 Cu1 N4 163.14(14)
N5 Cu1 N2A 97.91(13)
N5 Cu1 N3 82.88(13)
N5 Cu1 N1A 97.17(13)
N1A Cu1 N2A 76.72(13)
N1A Cu1 N3 166.69(13)
N1 Cu2 N2 76.90(12)
N1 Cu2 N3A 166.32(14)
N4A Cu2 N1 92.93(14)
N4A Cu2 N2 97.41(13)
N4A Cu2 N3A 83.36(14)
N4A Cu2 N5B 163.4(3)
N3A Cu2 N2 116.58(13)
N5A Cu2 N1 94.3(4)
N5A Cu2 N2 101.3(5)
N5A Cu2 N4A 161.0(5)
N5A Cu2 N3A 85.5(4)
N5A Cu2 N5B 9.4(6)
N5B Cu2 N1 100.2(3)
N5B Cu2 N2 95.5(3)
N5B Cu2 N3A 81.5(3)
O6S S2S O4S 115.15(19)
O6S S2S C2S 102.8(2)
O4S S2S C2S 102.7(2)
O5S S2S O6S 113.9(2)
O5S S2S O4S 114.9(2)
O5S S2S C2S 105.2(2)
O12S S4S O11S 113.5(3)
O12S S4S C4S 103.0(3)
O10S S4S O12S 113.4(3)
O10S S4S O11S 115.8(3)
O10S S4S C4S 107.6(4)
O11S S4S C4S 101.6(3)
F12S C4S S4S 111.2(7)
F12S C4S F11S 106.2(6)
F11S C4S S4S 111.7(5)
F10S C4S S4S 113.4(5)
F10S C4S F12S 108.3(6)
F10S C4S F11S 105.6(7)
C18 N4 Cu1 127.0(3)
C18 N4 C14 118.4(3)
C14 N4 Cu1 114.6(3)
C7A N2A Cu1 128.4(3)
C6A N2A Cu1 111.5(3)
C6A N2A C7A 119.9(3)
C5 N1 Cu2 117.2(3)
C1 N1 Cu2 124.6(3)
C1 N1 C5 118.1(3)
C7 N2 Cu2 132.1(3)
C6 N2 Cu2 110.0(3)
C6 N2 C7 117.7(3)
C14A N4A Cu2 113.8(3)
C14A N4A C15A 120.0(4)
C15A N4A Cu2 126.0(3)
C19 N3 Cu1 103.7(2)
C19 N3 C13 110.9(3)
C13 N3 Cu1 105.0(2)
C11 N3 Cu1 111.7(2)
C11 N3 C19 112.6(3)
C11 N3 C13 112.4(3)
C20 N5 Cu1 114.6(3)
C20 N5 C24 119.4(4)
C24 N5 Cu1 126.0(3)
C7A C12A H12A 120.3
C7A C12A C11A 119.5(4)
C11A C12A H12A 120.3
C1A N1A Cu1 125.7(3)
C1A N1A C5A 118.4(4)
C5A N1A Cu1 115.8(3)
C12A C7A N2A 121.4(4)
C12A C7A C8A 121.6(4)
C8A C7A N2A 117.0(4)
C11A N3A Cu2 108.8(2)
C11A N3A C19A 112.2(3)
C11A N3A C13A 113.1(3)
C19A N3A Cu2 105.6(2)
C13A N3A Cu2 104.6(3)
C13A N3A C19A 112.0(3)
C7 C12 H12 120.3
C7 C12 C11 119.3(4)
C11 C12 H12 120.3
N1 C5 C6 115.8(4)
N1 C5 C4 122.8(4)
C4 C5 C6 121.3(4)
N1 C1 H1 118.8
N1 C1 C2 122.3(4)
C2 C1 H1 118.8
N4 C18 H18 118.6
N4 C18 C17 122.9(4)
C17 C18 H18 118.6
C7 C8 H8 120.3
C9 C8 H8 120.3
C9 C8 C7 119.4(4)
C12 C7 N2 119.3(3)
C8 C7 N2 120.1(3)
C8 C7 C12 120.7(4)
C21 C22 H22 119.9
C23 C22 H22 119.9
C23 C22 C21 120.1(4)
N3 C19 H19A 109.6
N3 C19 H19B 109.6
N3 C19 C20 110.4(3)
H19A C19 H19B 108.1
C20 C19 H19A 109.6
C20 C19 H19B 109.6
N3 C13 H13A 109.3
N3 C13 H13B 109.3
N3 C13 C14 111.4(3)
H13A C13 H13B 108.0
C14 C13 H13A 109.3
C14 C13 H13B 109.3
N5 C20 C19 116.2(3)
N5 C20 C21 121.8(4)
C21 C20 C19 121.9(4)
N4 C14 C13 116.9(3)
N4 C14 C15 121.4(4)
C15 C14 C13 121.7(4)
N2A C6A H6A 120.3
N2A C6A C5A 119.4(4)
C5A C6A H6A 120.3
C12A C11A N3A 120.6(4)
C12A C11A C10A 119.1(4)
C10A C11A N3A 120.2(4)
N2 C6 C5 120.0(4)
N2 C6 H6 120.0
C5 C6 H6 120.0
C14 C15 H15 120.0
C16 C15 C14 120.0(4)
C16 C15 H15 120.0
N5 C24 H24 119.0
N5 C24 C23 121.9(4)
C23 C24 H24 119.0
C20A N5A Cu2 110.8(8)
C20A N5A C24A 120.0
C24A N5A Cu2 129.1(8)
N5A C20A C21A 120.0
N5A C20A C19A 121.5(10)
C21A C20A C19A 118.3(9)
C20A C21A H21A 120.0
C22A C21A C20A 120.0
C22A C21A H21A 120.0
C21A C22A H22A 120.0
C21A C22A C23A 120.0
C23A C22A H22A 120.0
C22A C23A H23A 120.0
C22A C23A C24A 120.0
C24A C23A H23A 120.0
N5A C24A H24A 120.0
C23A C24A N5A 120.0
C23A C24A H24A 120.0
N4A C14A C13A 116.9(4)
N4A C14A C18A 120.9(5)
C18A C14A C13A 122.2(4)
N3A C19A H19C 109.2
N3A C19A H19D 109.2
C20A C19A N3A 112.0(7)
C20A C19A H19C 109.2
C20A C19A H19D 109.2
H19C C19A H19D 107.9
C12 C11 N3 119.0(3)
C10 C11 N3 121.6(3)
C10 C11 C12 119.4(4)
C4A C3A H3A 120.7
C2A C3A H3A 120.7
C2A C3A C4A 118.5(4)
C11 C10 H10 119.9
C9 C10 C11 120.2(4)
C9 C10 H10 119.9
C11A C10A H10A 119.8
C9A C10A C11A 120.3(4)
C9A C10A H10A 119.8
C2 C3 H3 120.7
C2 C3 C4 118.5(4)
C4 C3 H3 120.7
C8 C9 H9 119.5
C10 C9 C8 121.0(4)
C10 C9 H9 119.5
C18 C17 H17 120.8
C18 C17 C16 118.3(4)
C16 C17 H17 120.8
C15A C16A H16A 121.1
C17A C16A H16A 121.1
C17A C16A C15A 117.9(5)
N1A C1A H1A 118.8
N1A C1A C2A 122.4(4)
C2A C1A H1A 118.8
N1A C5A C6A 115.8(4)
N1A C5A C4A 122.2(4)
C4A C5A C6A 122.0(4)
C15 C16 C17 118.9(4)
C15 C16 H16 120.5
C17 C16 H16 120.5
N3A C13A C14A 111.5(3)
N3A C13A H13C 109.3
N3A C13A H13D 109.3
C14A C13A H13C 109.3
C14A C13A H13D 109.3
H13C C13A H13D 108.0
C10A C9A H9A 119.3
C10A C9A C8A 121.4(4)
C8A C9A H9A 119.3
C1 C2 C3 119.3(4)
C1 C2 H2 120.3
C3 C2 H2 120.3
C22 C21 H21 121.1
C20 C21 C22 117.9(4)
C20 C21 H21 121.1
C7A C8A H8A 121.0
C9A C8A C7A 118.0(4)
C9A C8A H8A 121.0
N4A C15A C16A 122.3(5)
N4A C15A H15A 118.8
C16A C15A H15A 118.8
C14A C18A H18A 120.9
C17A C18A C14A 118.2(5)
C17A C18A H18A 120.9
C5 C4 C3 118.8(4)
C5 C4 H4 120.6
C3 C4 H4 120.6
C22 C23 C24 118.8(4)
C22 C23 H23 120.6
C24 C23 H23 120.6
C3A C4A H4A 120.4
C5A C4A C3A 119.1(4)
C5A C4A H4A 120.4
C16A C17A C18A 120.6(5)
C16A C17A H17A 119.7
C18A C17A H17A 119.7
C3A C2A C1A 119.4(4)
C3A C2A H2A 120.3
C1A C2A H2A 120.3
F6S C2S S2S 112.7(4)
F4S C2S S2S 112.2(4)
F4S C2S F6S 107.6(5)
F4S C2S F5S 108.1(5)
F5S C2S S2S 109.9(4)
F5S C2S F6S 106.1(4)
O9S S3S C3S 103.9(2)
O8S S3S O9S 114.71(19)
O8S S3S O7S 115.17(19)
O8S S3S C3S 104.1(3)
O7S S3S O9S 113.72(19)
O7S S3S C3S 103.2(2)
F7S C3S S3S 111.2(4)
F7S C3S F8S 106.9(5)
F7S C3S F9S 107.5(4)
F8S C3S S3S 111.8(4)
F8S C3S F9S 108.4(5)
F9S C3S S3S 111.0(4)
O1S S1S O2S 112.7(3)
O1S S1S C1S 105.8(2)
O2S S1S C1S 101.7(2)
O3S S1S O1S 116.4(2)
O3S S1S O2S 113.8(3)
O3S S1S C1S 104.6(2)
F3S C1S S1S 111.2(3)
F1S C1S S1S 113.8(3)
F1S C1S F3S 103.3(4)
F2S C1S S1S 115.7(3)
F2S C1S F3S 104.4(4)
F2S C1S F1S 107.3(3)
O13S S5S O14S 120.7(13)
O13S S5S O15S 106.8(9)
O13S S5S C5S 101.3(9)
O14S S5S O15S 112.5(12)
O14S S5S C5S 106.4(11)
O15S S5S C5S 108.1(8)
F15S C5S S5S 115.5(13)
F15S C5S F14S 92.4(11)
F14S C5S S5S 114.7(11)
F13S C5S S5S 115.4(11)
F13S C5S F15S 108.6(14)
F13S C5S F14S 107.8(13)
C24B N5B Cu2 122.9(5)
C24B N5B C20B 120.0
C20B N5B Cu2 117.1(5)
N5B C24B H24B 120.0
N5B C24B C23B 120.0
C23B C24B H24B 120.0
C24B C23B H23B 120.0
C22B C23B C24B 120.0
C22B C23B H23B 120.0
C23B C22B H22B 120.0
C23B C22B C21B 120.0
C21B C22B H22B 120.0
C22B C21B H21B 120.0
C22B C21B C20B 120.0
C20B C21B H21B 120.0
C21B C20B N5B 120.0

loop_
_geom_bond_atom_site_label_1
_geom_bond_atom_site_label_2
_geom_bond_distance
Cu1 N4 1.978(3)
Cu1 N2A 2.247(3)
Cu1 N3 2.106(3)
Cu1 N5 1.968(3)
Cu1 N1A 2.076(3)
Cu2 N1 2.042(3)
Cu2 N2 2.282(3)
Cu2 N4A 1.975(3)
Cu2 N3A 2.086(3)
Cu2 N5A 1.918(8)
Cu2 N5B 1.981(5)
S2S O6S 1.443(3)
S2S O4S 1.444(3)
S2S O5S 1.429(4)
S2S C2S 1.801(6)
O12S S4S 1.411(4)
O10S S4S 1.407(5)
O11S S4S 1.448(5)
S4S C4S 1.817(9)
C4S F12S 1.336(10)
C4S F11S 1.357(9)
C4S F10S 1.336(10)
N4 C18 1.344(5)
N4 C14 1.346(5)
N2A C7A 1.424(5)
N2A C6A 1.266(5)
N1 C5 1.348(5)
N1 C1 1.344(5)
N2 C7 1.431(5)
N2 C6 1.265(5)
N4A C14A 1.326(6)
N4A C15A 1.345(6)
N3 C19 1.498(5)
N3 C13 1.503(5)
N3 C11 1.468(5)
N5 C20 1.341(5)
N5 C24 1.343(5)
C12A H12A 0.9500
C12A C7A 1.381(6)
C12A C11A 1.395(6)
N1A C1A 1.325(5)
N1A C5A 1.358(5)
C7A C8A 1.397(6)
N3A C11A 1.461(5)
N3A C19A 1.505(5)
N3A C13A 1.487(6)
C12 H12 0.9500
C12 C7 1.399(6)
C12 C11 1.402(5)
C5 C6 1.473(6)
C5 C4 1.370(6)
C1 H1 0.9500
C1 C2 1.380(6)
C18 H18 0.9500
C18 C17 1.371(6)
C8 H8 0.9500
C8 C7 1.381(6)
C8 C9 1.381(6)
C22 H22 0.9500
C22 C21 1.400(7)
C22 C23 1.364(7)
C19 H19A 0.9900
C19 H19B 0.9900
C19 C20 1.507(6)
C13 H13A 0.9900
C13 H13B 0.9900
C13 C14 1.507(5)
C20 C21 1.385(6)
C14 C15 1.382(6)
C6A H6A 0.9500
C6A C5A 1.471(6)
C11A C10A 1.396(6)
C6 H6 0.9500
C15 H15 0.9500
C15 C16 1.364(6)
C24 H24 0.9500
C24 C23 1.381(6)
N5A C20A 1.3900
N5A C24A 1.3900
C20A C21A 1.3900
C20A C19A 1.418(9)
C21A H21A 0.9500
C21A C22A 1.3900
C22A H22A 0.9500
C22A C23A 1.3900
C23A H23A 0.9500
C23A C24A 1.3900
C24A H24A 0.9500
C14A C13A 1.516(7)
C14A C18A 1.392(7)
C19A H19C 0.9900
C19A H19D 0.9900
C11 C10 1.390(6)
C3A H3A 0.9500
C3A C4A 1.390(6)
C3A C2A 1.375(7)
C10 H10 0.9500
C10 C9 1.378(6)
C10A H10A 0.9500
C10A C9A 1.376(6)
C3 H3 0.9500
C3 C2 1.380(7)
C3 C4 1.397(6)
C9 H9 0.9500
C17 H17 0.9500
C17 C16 1.394(7)
C16A H16A 0.9500
C16A C15A 1.371(7)
C16A C17A 1.369(9)
C1A H1A 0.9500
C1A C2A 1.395(7)
C5A C4A 1.379(6)
C16 H16 0.9500
C13A H13C 0.9900
C13A H13D 0.9900
C9A H9A 0.9500
C9A C8A 1.383(6)
C2 H2 0.9500
C21 H21 0.9500
C8A H8A 0.9500
C15A H15A 0.9500
C18A H18A 0.9500
C18A C17A 1.387(9)
C4 H4 0.9500
C23 H23 0.9500
C4A H4A 0.9500
C17A H17A 0.9500
C2A H2A 0.9500
C2S F6S 1.335(6)
C2S F4S 1.306(7)
C2S F5S 1.333(6)
S3S O9S 1.450(3)
S3S O8S 1.430(3)
S3S O7S 1.438(3)
S3S C3S 1.818(5)
F7S C3S 1.322(7)
F8S C3S 1.326(6)
F9S C3S 1.334(6)
S1S O1S 1.431(4)
S1S O2S 1.462(4)
S1S O3S 1.403(4)
S1S C1S 1.755(4)
F3S C1S 1.391(5)
F1S C1S 1.352(5)
F2S C1S 1.329(5)
O13S S5S 1.393(9)
O14S S5S 1.407(10)
O15S S5S 1.442(9)
S5S C5S 1.812(12)
C5S F15S 1.321(13)
C5S F14S 1.361(12)
C5S F13S 1.313(13)
N5B C24B 1.3900
N5B C20B 1.3900
C24B H24B 0.9500
C24B C23B 1.3900
C23B H23B 0.9500
C23B C22B 1.3900
C22B H22B 0.9500
C22B C21B 1.3900
C21B H21B 0.9500
C21B C20B 1.3900

loop_
_smtbx_masks_void_nr
_smtbx_masks_void_average_x
_smtbx_masks_void_average_y
_smtbx_masks_void_average_z
_smtbx_masks_void_volume
_smtbx_masks_void_count_electrons
1 0.000 0.500 0.500 159.9 24.6
2 0.000 0.500 1.000 159.9 24.6
3 0.000 0.413 0.750 26.8 1.6
4 0.000 0.587 0.250 26.8 1.6
5 0.190 0.375 0.286 117.9 25.3
6 0.190 0.625 0.786 117.9 25.4
7 0.310 0.125 0.714 117.9 25.5
8 0.310 0.875 0.214 117.9 25.5
9 0.500 0.000 0.500 159.9 24.6
10 0.500 0.000 0.000 159.9 24.6
11 0.500 0.087 0.250 26.8 1.6
12 0.500 0.913 0.750 26.8 1.6
13 0.690 0.125 0.786 117.9 25.4
14 0.690 0.875 0.286 117.9 25.3
15 0.810 0.375 0.214 117.9 25.5
16 0.810 0.625 0.714 117.9 25.5
